data_2217321
loop_
_publ_author_name
'Wang, Jun-Jie'
'Yan, Li-Fan'
'Hu, Tong-Liang'

_publ_section_title
;<i>catena</i>-Poly[[[diiodidocadmium(II)]-\m-1-(4-pyridylmethyl)-1<i>H</i>-benzimidazole]
 methanol hemisolvate]
;
_journal_coeditor_code SQ2002
_journal_issue 1
_journal_name_full 'Acta Crystallographica Section E'
_journal_page_first m200
_journal_page_last m200
_journal_paper_doi 10.1107/S1600536807061302
_journal_volume 64
_journal_year 2008
_chemical_formula_iupac '[Cd I2 (C13 H11 N3)] , 0.5C H4 O'
_chemical_formula_moiety 'C13 H11 Cd I2 N3 , 0.5C H4 O'
_chemical_formula_sum 'C13.5 H13 Cd I2 N3 O0.5'
_chemical_formula_weight 591.47
_chemical_name_systematic
;
<i>catena</i>-Poly[[[diiodidocadmium(II)]-\m-1-(4-pyridylmethyl)-
1<i>H</i>-benzimidazole] methanol hemisolvate]
;
_space_group_IT_number 14
_symmetry_cell_setting monoclinic
_symmetry_space_group_name_Hall '-P 2ybc'
_symmetry_space_group_name_H-M 'P 1 21/c 1'
_atom_sites_solution_hydrogens geom
_atom_sites_solution_primary direct
_atom_sites_solution_secondary difmap
_cell_angle_alpha 90.00
_cell_angle_beta 117.56(3)
_cell_angle_gamma 90.00
_cell_formula_units_Z 8
_cell_length_a 17.469(4)
_cell_length_b 12.913(3)
_cell_length_c 16.814(3)
_cell_measurement_reflns_used 9593
_cell_measurement_temperature 293(2)
_cell_measurement_theta_max 25.0232
_cell_measurement_theta_min 2.7328
_cell_volume 3362.5(16)
_computing_cell_refinement 'CrystalClear (Rigaku/MSC, 2005)'
_computing_data_collection 'CrystalClear (Rigaku/MSC, 2005)'
_computing_data_reduction 'CrystalClear (Rigaku/MSC, 2005)'
_computing_molecular_graphics 'SHELXTL (Bruker, 1998)'
_computing_publication_material 'SHELXTL (Bruker, 1998)'
_computing_structure_refinement 'SHELXL97 (Sheldrick, 1997)'
_computing_structure_solution 'SHELXS97 (Sheldrick, 1997)'
_diffrn_ambient_temperature 293(2)
_diffrn_measured_fraction_theta_full 0.998
_diffrn_measured_fraction_theta_max 0.998
_diffrn_measurement_device_type 'Rigaku R-AXIS RAPID-S'
_diffrn_measurement_method \w
_diffrn_radiation_monochromator graphite
_diffrn_radiation_source 'fine-focus sealed tube'
_diffrn_radiation_type MoK\a
_diffrn_radiation_wavelength 0.71073
_diffrn_reflns_av_R_equivalents 0.0664
_diffrn_reflns_av_sigmaI/netI 0.0450
_diffrn_reflns_limit_h_max 20
_diffrn_reflns_limit_h_min -20
_diffrn_reflns_limit_k_max 15
_diffrn_reflns_limit_k_min -15
_diffrn_reflns_limit_l_max 19
_diffrn_reflns_limit_l_min -19
_diffrn_reflns_number 33513
_diffrn_reflns_theta_full 25.01
_diffrn_reflns_theta_max 25.01
_diffrn_reflns_theta_min 2.09
_diffrn_standards_decay_% 0
_diffrn_standards_interval_count 0
_diffrn_standards_interval_time 0
_diffrn_standards_number 0
_exptl_absorpt_coefficient_mu 4.967
_exptl_absorpt_correction_T_max 0.8261
_exptl_absorpt_correction_T_min 0.6365
_exptl_absorpt_correction_type multi-scan
_exptl_absorpt_process_details '(SADABS; Bruker, 1998)'
_exptl_crystal_colour colorless
_exptl_crystal_density_diffrn 2.337
_exptl_crystal_density_method 'not measured'
_exptl_crystal_description block
_exptl_crystal_F_000 2184
_exptl_crystal_size_max 0.10
_exptl_crystal_size_mid 0.06
_exptl_crystal_size_min 0.04
_refine_diff_density_max 1.493
_refine_diff_density_min -0.811
_refine_ls_extinction_method none
_refine_ls_goodness_of_fit_ref 1.020
_refine_ls_hydrogen_treatment constr
_refine_ls_matrix_type full
_refine_ls_number_parameters 363
_refine_ls_number_reflns 5901
_refine_ls_number_restraints 0
_refine_ls_restrained_S_all 1.020
_refine_ls_R_factor_all 0.0292
_refine_ls_R_factor_gt 0.0242
_refine_ls_shift/su_max 0.001
_refine_ls_shift/su_mean 0.000
_refine_ls_structure_factor_coef Fsqd
_refine_ls_weighting_details 'calc w = 1/[\s^2^(Fo^2^)+(0.0176P)^2^] where P=(Fo^2^+2Fc^2^)/3'
_refine_ls_weighting_scheme calc
_refine_ls_wR_factor_gt 0.0522
_refine_ls_wR_factor_ref 0.0538
_reflns_number_gt 5155
_reflns_number_total 5901
_reflns_threshold_expression I>2\s(I)
_cod_data_source_file sq2002.cif
_cod_data_source_block I
_cod_depositor_comments
;
The following automatic conversions were performed:
'_geom_bond_publ_flag' value 'Yes' changed to 'yes' according to
'/home/saulius/struct/CIF-dictionaries/cif_core.dic' dictionary named
'cif_core.dic' version 2.4.1 from 2010-06-29 (8
times).

'_geom_angle_publ_flag' value 'Yes' changed to 'yes' according to
'/home/saulius/struct/CIF-dictionaries/cif_core.dic' dictionary named
'cif_core.dic' version 2.4.1 from 2010-06-29 (12 times).

Automatic conversion script
Id: cif_fix_enum 1527 2010-12-29 10:47:43Z saulius 

The following automatic conversions were performed:

'_geom_bond_publ_flag' value 'Yes' changed to 'yes' according to
/home/saulius/struct/CIF-dictionaries/cif_core.dic dictionary named
'cif_core.dic' version 2.4.1 from 2010-06-29 (8
times).

'_geom_angle_publ_flag' value 'Yes' changed to 'yes'
according to /home/saulius/struct/CIF-dictionaries/cif_core.dic
dictionary named 'cif_core.dic' version 2.4.1 from 2010-06-29 (12
times).

Automatic conversion script
Id: cif_fix_values 1715 2011-07-08 13:25:40Z adriana 
;
_cod_original_cell_volume 3362.6(16)
_cod_original_sg_symbol_H-M 'P 21/c'
_cod_original_formula_sum 'C13.5 H13 Cd1 I2 N3 O0.5'
_cod_database_code 2217321
_cod_database_fobs_code 2217321

loop_
_symmetry_equiv_pos_as_xyz
'x, y, z'
'-x, y+1/2, -z+1/2'
'-x, -y, -z'
'x, -y-1/2, z-1/2'

loop_
_atom_site_type_symbol
_atom_site_label
_atom_site_fract_x
_atom_site_fract_y
_atom_site_fract_z
_atom_site_U_iso_or_equiv
_atom_site_adp_type
_atom_site_calc_flag
_atom_site_refinement_flags
_atom_site_occupancy
Cd Cd1 0.185504(19) 0.46826(2) 0.868473(19) 0.01644(8) Uani d . 1
Cd Cd2 0.272027(19) 0.52226(2) 0.547057(19) 0.01630(8) Uani d . 1
I I1 0.356936(18) 0.51615(2) 0.948024(19) 0.02392(8) Uani d . 1
I I2 0.109810(19) 0.27969(2) 0.825044(19) 0.02452(8) Uani d . 1
I I3 0.2197(2) 0.3922(2) 0.6382(2) 0.0220(8) Uani d . 1
I I4 0.178051(18) 0.61285(2) 0.385404(17) 0.02101(8) Uani d . 1
N N1 0.1207(2) 0.5680(2) 0.7429(2) 0.0166(8) Uani d . 1
N N2 0.0638(2) 0.8382(2) 0.4991(2) 0.0158(8) Uani d . 1
N N3 0.1338(2) 0.9484(3) 0.4526(2) 0.0169(8) Uani d . 1
N N4 0.32450(19) 0.6665(2) 0.6382(2) 0.0142(8) Uani d . 1
N N5 0.4629(2) 0.9308(2) 0.8829(2) 0.0159(8) Uani d . 1
N N6 0.6033(2) 0.9608(3) 0.9407(2) 0.0178(8) Uani d . 1
C C1 0.1638(2) 0.6488(3) 0.7339(3) 0.0159(9) Uani d . 1
H H1A 0.2159 0.6671 0.7826 0.019 Uiso calc R 1
C C2 0.1355(2) 0.7062(3) 0.6570(3) 0.0160(9) Uani d . 1
H H2A 0.1694 0.7594 0.6531 0.019 Uiso calc R 1
C C3 0.0561(3) 0.6843(3) 0.5853(3) 0.0155(9) Uani d . 1
C C4 0.0106(3) 0.5992(3) 0.5937(3) 0.0190(10) Uani d . 1
H H4A -0.0423 0.5802 0.5464 0.023 Uiso calc R 1
C C5 0.0448(3) 0.5442(3) 0.6721(3) 0.0171(9) Uani d . 1
H H5A 0.0141 0.4877 0.6767 0.020 Uiso calc R 1
C C6 0.0143(3) 0.7484(3) 0.5008(3) 0.0236(10) Uani d . 1
H H6A 0.0044 0.7044 0.4501 0.028 Uiso calc R 1
H H6B -0.0415 0.7718 0.4928 0.028 Uiso calc R 1
C C7 0.0926(2) 0.8603(3) 0.4385(3) 0.0167(9) Uani d . 1
H H7A 0.0837 0.8165 0.3911 0.020 Uiso calc R 1
C C8 0.1326(2) 0.9898(3) 0.5286(3) 0.0152(9) Uani d . 1
C C13 0.0877(2) 0.9230(3) 0.5583(3) 0.0135(9) Uani d . 1
C C12 0.0736(3) 0.9453(3) 0.6317(3) 0.0175(10) Uani d . 1
H H12A 0.0428 0.9009 0.6499 0.021 Uiso calc R 1
C C11 0.1082(3) 1.0372(3) 0.6757(3) 0.0220(10) Uani d . 1
H H11A 0.0999 1.0559 0.7246 0.026 Uiso calc R 1
C C10 0.1551(3) 1.1025(3) 0.6488(3) 0.0220(10) Uani d . 1
H H10A 0.1790 1.1624 0.6816 0.026 Uiso calc R 1
C C9 0.1674(3) 1.0815(3) 0.5751(3) 0.0186(10) Uani d . 1
H H9A 0.1978 1.1269 0.5571 0.022 Uiso calc R 1
C C14 0.3534(2) 0.6536(3) 0.7270(3) 0.0176(9) Uani d . 1
H H14A 0.3621 0.5867 0.7500 0.021 Uiso calc R 1
C C15 0.3706(2) 0.7354(3) 0.7848(3) 0.0191(10) Uani d . 1
H H15A 0.3915 0.7236 0.8459 0.023 Uiso calc R 1
C C16 0.3568(2) 0.8352(3) 0.7520(3) 0.0152(9) Uani d . 1
C C17 0.3283(2) 0.8485(3) 0.6601(3) 0.0161(9) Uani d . 1
H H17A 0.3200 0.9147 0.6356 0.019 Uiso calc R 1
C C18 0.3127(2) 0.7629(3) 0.6064(3) 0.0175(10) Uani d . 1
H H18A 0.2931 0.7726 0.5452 0.021 Uiso calc R 1
C C19 0.3725(2) 0.9284(3) 0.8137(3) 0.0174(9) Uani d . 1
H H19A 0.3589 0.9917 0.7788 0.021 Uiso calc R 1
H H19B 0.3351 0.9241 0.8419 0.021 Uiso calc R 1
C C20 0.5281(3) 0.9789(3) 0.8737(3) 0.0162(9) Uani d . 1
H H20A 0.5194 1.0200 0.8248 0.019 Uiso calc R 1
C C21 0.5015(3) 0.8769(3) 0.9641(3) 0.0165(9) Uani d . 1
C C22 0.4677(3) 0.8140(3) 1.0078(3) 0.0217(10) Uani d . 1
H H22A 0.4086 0.8028 0.9843 0.026 Uiso calc R 1
C C23 0.5263(3) 0.7690(3) 1.0875(3) 0.0273(11) Uani d . 1
H H23A 0.5064 0.7264 1.1186 0.033 Uiso calc R 1
C C24 0.6145(3) 0.7866(3) 1.1220(3) 0.0257(11) Uani d . 1
H H24A 0.6522 0.7539 1.1751 0.031 Uiso calc R 1
C C25 0.6478(3) 0.8505(3) 1.0806(3) 0.0224(10) Uani d . 1
H H25A 0.7068 0.8631 1.1054 0.027 Uiso calc R 1
C C26 0.5893(3) 0.8961(3) 0.9996(3) 0.0166(9) Uani d . 1
C C27 0.4068(3) 0.1849(4) 0.6542(3) 0.0435(14) Uani d . 1
H H27A 0.4159 0.2210 0.7078 0.065 Uiso calc R 1
H H27B 0.3462 0.1835 0.6132 0.065 Uiso calc R 1
H H27C 0.4370 0.2200 0.6268 0.065 Uiso calc R 1
O O1 0.4380(2) 0.0826(2) 0.6760(2) 0.0395(9) Uani d . 1
H H1 0.4366 0.0545 0.6316 0.059 Uiso calc R 1

loop_
_atom_site_aniso_label
_atom_site_aniso_U_11
_atom_site_aniso_U_22
_atom_site_aniso_U_33
_atom_site_aniso_U_12
_atom_site_aniso_U_13
_atom_site_aniso_U_23
Cd1 0.01903(18) 0.01604(18) 0.01442(17) -0.00084(13) 0.00788(14) 0.00038(13)
Cd2 0.01569(17) 0.01688(18) 0.01279(17) 0.00087(13) 0.00356(14) -0.00074(13)
I1 0.01795(16) 0.03018(19) 0.01836(16) -0.00153(13) 0.00393(13) 0.00307(13)
I2 0.02970(18) 0.01589(16) 0.03350(18) -0.00305(13) 0.01931(15) -0.00410(13)
I3 0.0239(2) 0.0196(2) 0.0212(2) -0.00280(10) 0.00920(10) 0.00160(10)
I4 0.02138(17) 0.02211(17) 0.01193(15) 0.00291(12) 0.00126(13) 0.00017(12)
N1 0.016(2) 0.0158(19) 0.020(2) -0.0012(15) 0.0105(17) 0.0010(16)
N2 0.0174(19) 0.0115(19) 0.0131(18) -0.0013(15) 0.0024(16) 0.0025(15)
N3 0.018(2) 0.017(2) 0.0158(19) 0.0003(16) 0.0082(16) 0.0001(16)
N4 0.0109(18) 0.017(2) 0.0118(18) -0.0015(14) 0.0023(15) -0.0026(15)
N5 0.0129(19) 0.019(2) 0.0110(18) -0.0038(15) 0.0017(16) -0.0074(15)
N6 0.0146(19) 0.021(2) 0.0166(19) -0.0021(16) 0.0060(17) -0.0012(16)
C1 0.015(2) 0.012(2) 0.019(2) -0.0009(18) 0.0061(19) -0.0015(18)
C2 0.015(2) 0.011(2) 0.023(2) -0.0002(18) 0.010(2) 0.0030(18)
C3 0.019(2) 0.012(2) 0.016(2) 0.0034(18) 0.0081(19) 0.0012(18)
C4 0.014(2) 0.022(3) 0.015(2) -0.0021(18) 0.0015(19) 0.0004(19)
C5 0.016(2) 0.016(2) 0.018(2) -0.0031(18) 0.006(2) -0.0014(19)
C6 0.020(2) 0.019(2) 0.022(2) -0.009(2) 0.002(2) 0.002(2)
C7 0.020(2) 0.017(2) 0.010(2) 0.0059(19) 0.0049(19) 0.0017(18)
C8 0.009(2) 0.017(2) 0.016(2) 0.0036(17) 0.0027(19) 0.0048(18)
C13 0.013(2) 0.009(2) 0.014(2) 0.0031(17) 0.0028(18) 0.0014(18)
C12 0.020(2) 0.018(2) 0.017(2) -0.0009(19) 0.010(2) 0.0047(19)
C11 0.033(3) 0.022(3) 0.013(2) 0.008(2) 0.012(2) 0.006(2)
C10 0.029(3) 0.015(2) 0.016(2) 0.002(2) 0.006(2) 0.0008(19)
C9 0.023(2) 0.014(2) 0.021(2) 0.0011(19) 0.011(2) 0.0048(19)
C14 0.014(2) 0.018(2) 0.017(2) 0.0009(18) 0.0036(19) 0.0007(19)
C15 0.015(2) 0.026(3) 0.011(2) -0.0033(19) 0.0015(19) -0.0015(19)
C16 0.007(2) 0.017(2) 0.019(2) -0.0032(18) 0.0026(18) -0.0049(19)
C17 0.014(2) 0.012(2) 0.020(2) 0.0001(17) 0.0055(19) 0.0048(18)
C18 0.017(2) 0.022(3) 0.011(2) -0.0009(19) 0.0038(19) 0.0006(19)
C19 0.011(2) 0.021(2) 0.016(2) -0.0028(18) 0.0024(19) -0.0068(19)
C20 0.020(2) 0.017(2) 0.009(2) 0.0006(19) 0.005(2) -0.0014(18)
C21 0.023(2) 0.015(2) 0.011(2) 0.0011(19) 0.007(2) -0.0030(18)
C22 0.023(3) 0.025(3) 0.017(2) -0.007(2) 0.009(2) -0.006(2)
C23 0.040(3) 0.025(3) 0.021(3) -0.003(2) 0.017(2) 0.000(2)
C24 0.034(3) 0.022(3) 0.014(2) 0.001(2) 0.005(2) 0.004(2)
C25 0.019(2) 0.021(2) 0.020(2) 0.001(2) 0.003(2) -0.003(2)
C26 0.017(2) 0.016(2) 0.015(2) 0.0023(18) 0.006(2) -0.0025(18)
C27 0.041(3) 0.042(3) 0.041(3) 0.006(3) 0.014(3) 0.005(3)
O1 0.054(2) 0.029(2) 0.0241(19) -0.0026(18) 0.0081(19) 0.0014(16)

loop_
_atom_type_symbol
_atom_type_description
_atom_type_scat_dispersion_real
_atom_type_scat_dispersion_imag
_atom_type_scat_source
C C 0.0033 0.0016 'International Tables Vol C Tables 4.2.6.8 and 6.1.1.4'
H H 0.0000 0.0000 'International Tables Vol C Tables 4.2.6.8 and 6.1.1.4'
N N 0.0061 0.0033 'International Tables Vol C Tables 4.2.6.8 and 6.1.1.4'
O O 0.0106 0.0060 'International Tables Vol C Tables 4.2.6.8 and 6.1.1.4'
Cd Cd -0.8075 1.2024 'International Tables Vol C Tables 4.2.6.8 and 6.1.1.4'
I I -0.4742 1.8119 'International Tables Vol C Tables 4.2.6.8 and 6.1.1.4'

loop_
_geom_angle_atom_site_label_1
_geom_angle_atom_site_label_2
_geom_angle_atom_site_label_3
_geom_angle_site_symmetry_1
_geom_angle_site_symmetry_3
_geom_angle
_geom_angle_publ_flag
N3 Cd1 N1 4_576 . 97.99(11) yes
N3 Cd1 I2 4_576 . 108.01(8) yes
N1 Cd1 I2 . . 106.72(8) yes
N3 Cd1 I1 4_576 . 104.48(8) yes
N1 Cd1 I1 . . 106.76(8) yes
I2 Cd1 I1 . . 128.711(15) yes
N6 Cd2 N4 2_646 . 98.86(12) yes
N6 Cd2 I3 2_646 . 107.34(9) yes
N4 Cd2 I3 . . 105.01(8) yes
N6 Cd2 I4 2_646 . 110.99(9) yes
N4 Cd2 I4 . . 100.80(8) yes
I3 Cd2 I4 . . 129.14(8) yes
C1 N1 C5 . . 117.1(3) ?
C1 N1 Cd1 . . 118.8(3) ?
C5 N1 Cd1 . . 123.7(3) ?
C7 N2 C13 . . 106.0(3) ?
C7 N2 C6 . . 127.6(3) ?
C13 N2 C6 . . 126.3(3) ?
C7 N3 C8 . . 105.0(3) ?
C7 N3 Cd1 . 4_575 130.1(3) ?
C8 N3 Cd1 . 4_575 124.6(3) ?
C18 N4 C14 . . 118.0(3) ?
C18 N4 Cd2 . . 123.1(3) ?
C14 N4 Cd2 . . 117.7(3) ?
C20 N5 C21 . . 106.6(3) ?
C20 N5 C19 . . 124.6(3) ?
C21 N5 C19 . . 128.3(3) ?
C20 N6 C26 . . 106.4(3) ?
C20 N6 Cd2 . 2_656 124.7(3) ?
C26 N6 Cd2 . 2_656 128.9(3) ?
N1 C1 C2 . . 123.6(4) ?
N1 C1 H1A . . 118.2 ?
C2 C1 H1A . . 118.2 ?
C1 C2 C3 . . 119.5(4) ?
C1 C2 H2A . . 120.3 ?
C3 C2 H2A . . 120.3 ?
C2 C3 C4 . . 117.3(4) ?
C2 C3 C6 . . 124.3(4) ?
C4 C3 C6 . . 118.4(4) ?
C5 C4 C3 . . 119.3(4) ?
C5 C4 H4A . . 120.4 ?
C3 C4 H4A . . 120.4 ?
N1 C5 C4 . . 123.1(4) ?
N1 C5 H5A . . 118.4 ?
C4 C5 H5A . . 118.4 ?
N2 C6 C3 . . 115.0(3) ?
N2 C6 H6A . . 108.5 ?
C3 C6 H6A . . 108.5 ?
N2 C6 H6B . . 108.5 ?
C3 C6 H6B . . 108.5 ?
H6A C6 H6B . . 107.5 ?
N3 C7 N2 . . 114.2(3) ?
N3 C7 H7A . . 122.9 ?
N2 C7 H7A . . 122.9 ?
N3 C8 C9 . . 130.7(4) ?
N3 C8 C13 . . 109.8(4) ?
C9 C8 C13 . . 119.5(4) ?
C12 C13 C8 . . 123.0(4) ?
C12 C13 N2 . . 132.1(4) ?
C8 C13 N2 . . 105.0(3) ?
C11 C12 C13 . . 116.0(4) ?
C11 C12 H12A . . 122.0 ?
C13 C12 H12A . . 122.0 ?
C12 C11 C10 . . 121.7(4) ?
C12 C11 H11A . . 119.2 ?
C10 C11 H11A . . 119.2 ?
C9 C10 C11 . . 122.3(4) ?
C9 C10 H10A . . 118.9 ?
C11 C10 H10A . . 118.9 ?
C10 C9 C8 . . 117.5(4) ?
C10 C9 H9A . . 121.3 ?
C8 C9 H9A . . 121.3 ?
N4 C14 C15 . . 122.5(4) ?
N4 C14 H14A . . 118.7 ?
C15 C14 H14A . . 118.7 ?
C14 C15 C16 . . 119.7(4) ?
C14 C15 H15A . . 120.1 ?
C16 C15 H15A . . 120.1 ?
C15 C16 C17 . . 117.7(4) ?
C15 C16 C19 . . 121.4(4) ?
C17 C16 C19 . . 120.9(3) ?
C18 C17 C16 . . 119.3(4) ?
C18 C17 H17A . . 120.4 ?
C16 C17 H17A . . 120.4 ?
N4 C18 C17 . . 122.8(4) ?
N4 C18 H18A . . 118.6 ?
C17 C18 H18A . . 118.6 ?
N5 C19 C16 . . 110.2(3) ?
N5 C19 H19A . . 109.6 ?
C16 C19 H19A . . 109.6 ?
N5 C19 H19B . . 109.6 ?
C16 C19 H19B . . 109.6 ?
H19A C19 H19B . . 108.1 ?
N6 C20 N5 . . 112.5(4) ?
N6 C20 H20A . . 123.7 ?
N5 C20 H20A . . 123.7 ?
C26 C21 C22 . . 122.0(4) ?
C26 C21 N5 . . 105.6(3) ?
C22 C21 N5 . . 132.4(4) ?
C23 C22 C21 . . 116.8(4) ?
C23 C22 H22A . . 121.6 ?
C21 C22 H22A . . 121.6 ?
C22 C23 C24 . . 121.0(4) ?
C22 C23 H23A . . 119.5 ?
C24 C23 H23A . . 119.5 ?
C25 C24 C23 . . 122.3(4) ?
C25 C24 H24A . . 118.8 ?
C23 C24 H24A . . 118.8 ?
C24 C25 C26 . . 117.2(4) ?
C24 C25 H25A . . 121.4 ?
C26 C25 H25A . . 121.4 ?
C21 C26 C25 . . 120.5(4) ?
C21 C26 N6 . . 108.9(3) ?
C25 C26 N6 . . 130.6(4) ?
O1 C27 H27A . . 109.5 ?
O1 C27 H27B . . 109.5 ?
H27A C27 H27B . . 109.5 ?
O1 C27 H27C . . 109.5 ?
H27A C27 H27C . . 109.5 ?
H27B C27 H27C . . 109.5 ?
C27 O1 H1 . . 109.5 ?

loop_
_geom_bond_atom_site_label_1
_geom_bond_atom_site_label_2
_geom_bond_site_symmetry_2
_geom_bond_distance
_geom_bond_publ_flag
Cd1 N3 4_576 2.271(3) yes
Cd1 N1 . 2.278(3) yes
Cd1 I2 . 2.7051(6) yes
Cd1 I1 . 2.7264(10) yes
Cd2 N6 2_646 2.236(3) yes
Cd2 N4 . 2.315(3) yes
Cd2 I3 . 2.702(6) yes
Cd2 I4 . 2.7060(10) yes
N1 C1 . 1.334(5) ?
N1 C5 . 1.346(5) ?
N2 C7 . 1.359(5) ?
N2 C13 . 1.407(5) ?
N2 C6 . 1.453(5) ?
N3 C7 . 1.308(5) ?
N3 C8 . 1.394(5) ?
N3 Cd1 4_575 2.271(3) ?
N4 C18 . 1.333(5) ?
N4 C14 . 1.347(5) ?
N5 C20 . 1.366(5) ?
N5 C21 . 1.397(5) ?
N5 C19 . 1.465(5) ?
N6 C20 . 1.297(5) ?
N6 C26 . 1.401(5) ?
N6 Cd2 2_656 2.236(3) ?
C1 C2 . 1.369(5) ?
C1 H1A . 0.9300 ?
C2 C3 . 1.382(5) ?
C2 H2A . 0.9300 ?
C3 C4 . 1.402(5) ?
C3 C6 . 1.509(5) ?
C4 C5 . 1.367(5) ?
C4 H4A . 0.9300 ?
C5 H5A . 0.9300 ?
C6 H6A . 0.9700 ?
C6 H6B . 0.9700 ?
C7 H7A . 0.9300 ?
C8 C9 . 1.394(5) ?
C8 C13 . 1.405(5) ?
C13 C12 . 1.395(5) ?
C12 C11 . 1.382(5) ?
C12 H12A . 0.9300 ?
C11 C10 . 1.388(5) ?
C11 H11A . 0.9300 ?
C10 C9 . 1.380(5) ?
C10 H10A . 0.9300 ?
C9 H9A . 0.9300 ?
C14 C15 . 1.372(5) ?
C14 H14A . 0.9300 ?
C15 C16 . 1.379(5) ?
C15 H15A . 0.9300 ?
C16 C17 . 1.398(5) ?
C16 C19 . 1.529(5) ?
C17 C18 . 1.373(5) ?
C17 H17A . 0.9300 ?
C18 H18A . 0.9300 ?
C19 H19A . 0.9700 ?
C19 H19B . 0.9700 ?
C20 H20A . 0.9300 ?
C21 C26 . 1.386(5) ?
C21 C22 . 1.396(5) ?
C22 C23 . 1.383(6) ?
C22 H22A . 0.9300 ?
C23 C24 . 1.391(6) ?
C23 H23A . 0.9300 ?
C24 C25 . 1.370(5) ?
C24 H24A . 0.9300 ?
C25 C26 . 1.400(5) ?
C25 H25A . 0.9300 ?
C27 O1 . 1.412(5) ?
C27 H27A . 0.9600 ?
C27 H27B . 0.9600 ?
C27 H27C . 0.9600 ?
O1 H1 . 0.8200 ?

loop_
_geom_hbond_atom_site_label_D
_geom_hbond_atom_site_label_H
_geom_hbond_atom_site_label_A
_geom_hbond_site_symmetry_A
_geom_hbond_distance_DH
_geom_hbond_distance_HA
_geom_hbond_distance_DA
_geom_hbond_angle_DHA
_geom_hbond_publ_flag
O1 H1 I2 4_565 0.82 2.88 3.647(5) 155 yes

loop_
_geom_torsion_atom_site_label_1
_geom_torsion_atom_site_label_2
_geom_torsion_atom_site_label_3
_geom_torsion_atom_site_label_4
_geom_torsion_site_symmetry_1
_geom_torsion
N3 Cd1 N1 C1 4_576 92.6(3)
I2 Cd1 N1 C1 . -155.8(3)
I1 Cd1 N1 C1 . -15.2(3)
N3 Cd1 N1 C5 4_576 -94.8(3)
I2 Cd1 N1 C5 . 16.8(3)
I1 Cd1 N1 C5 . 157.4(3)
N6 Cd2 N4 C18 2_646 107.4(3)
I3 Cd2 N4 C18 . -141.9(3)
I4 Cd2 N4 C18 . -6.1(3)
N6 Cd2 N4 C14 2_646 -85.6(3)
I3 Cd2 N4 C14 . 25.1(3)
I4 Cd2 N4 C14 . 160.9(3)
C5 N1 C1 C2 . -1.2(6)
Cd1 N1 C1 C2 . 171.9(3)
N1 C1 C2 C3 . 3.5(6)
C1 C2 C3 C4 . -3.7(6)
C1 C2 C3 C6 . 173.8(4)
C2 C3 C4 C5 . 1.9(6)
C6 C3 C4 C5 . -175.7(4)
C1 N1 C5 C4 . -0.8(6)
Cd1 N1 C5 C4 . -173.4(3)
C3 C4 C5 N1 . 0.3(6)
C7 N2 C6 C3 . 121.7(4)
C13 N2 C6 C3 . -61.8(5)
C2 C3 C6 N2 . -0.4(6)
C4 C3 C6 N2 . 177.1(3)
C8 N3 C7 N2 . -0.3(4)
Cd1 N3 C7 N2 4_575 -174.1(2)
C13 N2 C7 N3 . 1.3(4)
C6 N2 C7 N3 . 178.3(3)
C7 N3 C8 C9 . 179.2(4)
Cd1 N3 C8 C9 4_575 -6.6(6)
C7 N3 C8 C13 . -0.9(4)
Cd1 N3 C8 C13 4_575 173.3(2)
N3 C8 C13 C12 . -178.0(3)
C9 C8 C13 C12 . 1.9(6)
N3 C8 C13 N2 . 1.6(4)
C9 C8 C13 N2 . -178.4(3)
C7 N2 C13 C12 . 177.9(4)
C6 N2 C13 C12 . 0.8(6)
C7 N2 C13 C8 . -1.7(4)
C6 N2 C13 C8 . -178.8(3)
C8 C13 C12 C11 . -1.2(6)
N2 C13 C12 C11 . 179.2(4)
C13 C12 C11 C10 . -0.8(6)
C12 C11 C10 C9 . 2.3(6)
C11 C10 C9 C8 . -1.6(6)
N3 C8 C9 C10 . 179.5(4)
C13 C8 C9 C10 . -0.4(6)
C18 N4 C14 C15 . 0.2(6)
Cd2 N4 C14 C15 . -167.5(3)
N4 C14 C15 C16 . 1.1(6)
C14 C15 C16 C17 . -2.3(6)
C14 C15 C16 C19 . 178.2(4)
C15 C16 C17 C18 . 2.1(6)
C19 C16 C17 C18 . -178.4(3)
C14 N4 C18 C17 . -0.4(6)
Cd2 N4 C18 C17 . 166.6(3)
C16 C17 C18 N4 . -0.8(6)
C20 N5 C19 C16 . 88.7(5)
C21 N5 C19 C16 . -83.1(4)
C15 C16 C19 N5 . 59.9(5)
C17 C16 C19 N5 . -119.7(4)
C26 N6 C20 N5 . 0.2(4)
Cd2 N6 C20 N5 2_656 179.3(2)
C21 N5 C20 N6 . -0.1(5)
C19 N5 C20 N6 . -173.4(3)
C20 N5 C21 C26 . 0.0(4)
C19 N5 C21 C26 . 172.9(3)
C20 N5 C21 C22 . -179.4(4)
C19 N5 C21 C22 . -6.5(7)
C26 C21 C22 C23 . -1.6(6)
N5 C21 C22 C23 . 177.7(4)
C21 C22 C23 C24 . 0.2(6)
C22 C23 C24 C25 . 1.5(7)
C23 C24 C25 C26 . -1.8(6)
C22 C21 C26 C25 . 1.3(6)
N5 C21 C26 C25 . -178.1(3)
C22 C21 C26 N6 . 179.6(4)
N5 C21 C26 N6 . 0.2(4)
C24 C25 C26 C21 . 0.4(6)
C24 C25 C26 N6 . -177.5(4)
C20 N6 C26 C21 . -0.2(4)
Cd2 N6 C26 C21 2_656 -179.2(3)
C20 N6 C26 C25 . 177.8(4)
Cd2 N6 C26 C25 2_656 -1.2(6)
